data_9000056
loop_
_publ_author_name
'Donnay, G.'
'Donnay, J. D. H.'

_publ_section_title
;
 The crystallography of bastnaesite, parasite, roentgenite, and synchisite
;
_journal_name_full 'American Mineralogist'
_journal_page_first 932
_journal_page_last 963
_journal_volume 38
_journal_year 1953
_chemical_formula_structural Ce(CO3)F
_chemical_formula_sum 'C Ce F O3'
_chemical_name_mineral Bastnasite-(Ce)
_space_group_IT_number 190
_symmetry_space_group_name_Hall 'P -6c -2c'
_symmetry_space_group_name_H-M 'P -6 2 c'
_cell_angle_alpha 90
_cell_angle_beta 90
_cell_angle_gamma 120
_cell_length_a 7.16
_cell_length_b 7.16
_cell_length_c 9.79
_cell_formula_units_Z 6
_cell_volume 434.650
_database_code_amcsd 0000059
_exptl_crystal_density_diffrn 5.023
_cod_original_formula_sum 'Ce C O3 F'
_cod_database_code 9000056

loop_
_space_group_symop_operation_xyz
x,y,z
-x,-x+y,1/2+z
-x+y,-x,1/2-z
y,x,-z
-y,x-y,z
x-y,-y,1/2+z
x,y,1/2-z
-x,-x+y,-z
-x+y,-x,z
y,x,1/2+z
-y,x-y,1/2-z
x-y,-y,-z

loop_
_atom_site_label
_atom_site_fract_x
_atom_site_fract_y
_atom_site_fract_z
Ce 0.33333 0.00000 0.00000
C 0.24500 0.33333 0.25000
O1 0.06700 0.33333 0.25000
O2 0.33333 0.33333 0.13800
F1 0.00000 0.00000 0.00000
F2 0.33333 0.66667 0.00000

loop_
_cod_related_entry_id
_cod_related_entry_database
_cod_related_entry_code
1 AMCSD 0000059
